data_7019695
loop_
_publ_author_name
'Palomas, David'
'Holle, Sigrid'
'In\'es, Blanca'
'Bruns, Hans'
'Goddard, Richard'
'Alcarazo, Manuel'

_publ_section_title
;
 Synthesis and reactivity of electron poor allenes: formation of
 completely organic frustrated Lewis pairs.
;
_journal_issue 30
_journal_name_full 'Dalton transactions (Cambridge, England : 2003)'
_journal_page_first 9073
_journal_page_last 9082
_journal_paper_doi 10.1039/c2dt30195d
_journal_volume 41
_journal_year 2012
_chemical_compound_source dichloromethane,hexane
_chemical_formula_moiety 'C54 H32, C H2 Cl2 '
_chemical_formula_sum 'C55 H34 Cl2'
_chemical_formula_weight 765.72
_chemical_name_systematic
;
1,2-di(fluoren-9'-ylidene)-3,4-di(spiro-9H-fluorene)-cyclobutane
dichloromethane solvate
;
_space_group_IT_number 61
_symmetry_cell_setting orthorhombic
_symmetry_Int_Tables_number 61
_symmetry_space_group_name_Hall '-P 2ac 2ab'
_symmetry_space_group_name_H-M 'P b c a'
_atom_sites_solution_hydrogens geom
_atom_sites_solution_primary direct
_atom_sites_solution_secondary difmap
_audit_block_code INE-IA-025-02
_audit_creation_date 2012-01-18
_cell_angle_alpha 90.00
_cell_angle_beta 90.00
_cell_angle_gamma 90.00
_cell_formula_units_Z 8
_cell_length_a 18.3571(17)
_cell_length_b 17.9992(19)
_cell_length_c 23.152(4)
_cell_measurement_reflns_used 75545
_cell_measurement_temperature 100
_cell_measurement_theta_max 33.0999
_cell_measurement_theta_min 2.6312
_cell_volume 7649.7(17)
_computing_cell_refinement 'DENZO (Bruker AXS, 2006)'
_computing_data_collection 'DATCOL (Bruker AXS, 2006)'
_computing_data_reduction 'DENZO (Bruker AXS, 2006)'
_computing_molecular_graphics 'DIAMOND (Crystal Impact GbR, 2005)'
_computing_publication_material
;
OLEX2: a complete structure solution, refinement and analysis program.
Dolomanov et al., J. Appl. Cryst. (2009). 42, 339-341
;
_computing_structure_refinement 'SHELXL-97 (Sheldrick, 2008)'
_computing_structure_solution 'SHELXS-97 (Sheldrick, 2008)'
_diffrn_ambient_temperature 100
_diffrn_detector_area_resol_mean 18.02
_diffrn_measured_fraction_theta_full 0.999
_diffrn_measured_fraction_theta_max 0.997
_diffrn_measurement_device_type 'Bruker AXS Enraf-Nonius KappaCCD'
_diffrn_measurement_method 'CCD \f- and \w-scans'
_diffrn_radiation_monochromator graphite
_diffrn_radiation_source '0.2 x 2mm^2^ focus rotating anode'
_diffrn_radiation_type MoK\a
_diffrn_radiation_wavelength 0.71073
_diffrn_reflns_av_R_equivalents 0.0821
_diffrn_reflns_av_sigmaI/netI 0.0870
_diffrn_reflns_limit_h_max 28
_diffrn_reflns_limit_h_min -16
_diffrn_reflns_limit_k_max 26
_diffrn_reflns_limit_k_min -27
_diffrn_reflns_limit_l_max 35
_diffrn_reflns_limit_l_min -35
_diffrn_reflns_number 66746
_diffrn_reflns_theta_full 27.50
_diffrn_reflns_theta_max 33.20
_diffrn_reflns_theta_min 2.64
_exptl_absorpt_coefficient_mu 0.210
_exptl_absorpt_correction_T_max 0.99458
_exptl_absorpt_correction_T_min 0.98201
_exptl_absorpt_correction_type gaussian
_exptl_absorpt_process_details 'SADABS (Bruker AXS, 2008)'
_exptl_crystal_colour orange
_exptl_crystal_density_diffrn 1.330
_exptl_crystal_description block
_exptl_crystal_F_000 3184
_exptl_crystal_size_max 0.512
_exptl_crystal_size_mid 0.114
_exptl_crystal_size_min 0.095
_refine_diff_density_max 0.528
_refine_diff_density_min -0.595
_refine_diff_density_rms 0.074
_refine_ls_extinction_method none
_refine_ls_goodness_of_fit_ref 1.046
_refine_ls_hydrogen_treatment constr
_refine_ls_matrix_type full
_refine_ls_number_parameters 514
_refine_ls_number_reflns 14624
_refine_ls_number_restraints 0
_refine_ls_restrained_S_all 1.046
_refine_ls_R_factor_all 0.1348
_refine_ls_R_factor_gt 0.0651
_refine_ls_shift/su_max 0.001
_refine_ls_shift/su_mean 0.000
_refine_ls_structure_factor_coef Fsqd
_refine_ls_weighting_details
;
calc w=1/[\s^2^(Fo^2^)+(0.0342P)^2^+7.2818P] where P=(Fo^2^+2Fc^2^)/3
;
_refine_ls_weighting_scheme calc
_refine_ls_wR_factor_gt 0.1191
_refine_ls_wR_factor_ref 0.1437
_reflns_number_gt 8578
_reflns_number_total 14624
_reflns_threshold_expression >2sigma(I)
_cod_data_source_file c2dt30195d.txt
_cod_data_source_block 6906_2
_cod_original_cell_volume 7649.8(17)
_cod_original_sg_symbol_Hall '-p 2ac 2ab'
_cod_original_sg_symbol_H-M Pbca
_cod_database_code 7019695

loop_
_symmetry_equiv_pos_as_xyz
'-x, y+1/2, -z+1/2'
'-x, -y, -z'
'x, y, z'
'x-1/2, y, -z-1/2'
'x+1/2, -y+1/2, -z'
'-x-1/2, y-1/2, z'
'-x+1/2, -y, z+1/2'
'x, -y-1/2, z-1/2'

loop_
_atom_site_label
_atom_site_type_symbol
_atom_site_fract_x
_atom_site_fract_y
_atom_site_fract_z
_atom_site_U_iso_or_equiv
_atom_site_adp_type
_atom_site_occupancy
_atom_site_symmetry_multiplicity
_atom_site_calc_flag
_atom_site_refinement_flags
Cl1 Cl 0.59821(3) 0.59098(3) 0.66973(3) 0.03759(14) Uani 1 1 d .
Cl2 Cl 0.61333(4) 0.43014(3) 0.67682(3) 0.04512(17) Uani 1 1 d .
C1 C 0.86175(10) 0.63090(9) 0.45049(8) 0.0146(3) Uani 1 1 d .
C2 C 0.79285(9) 0.59127(9) 0.44077(7) 0.0134(3) Uani 1 1 d .
C11 C 0.89267(10) 0.66640(9) 0.49597(8) 0.0162(3) Uani 1 1 d .
C12 C 0.96336(10) 0.70729(9) 0.49641(8) 0.0174(3) Uani 1 1 d .
C13 C 1.01758(11) 0.71469(10) 0.45504(9) 0.0219(4) Uani 1 1 d .
H13 H 1.0140 0.6898 0.4199 0.026 Uiso 1 1 calc R
C14 C 1.07774(11) 0.76010(11) 0.46687(10) 0.0267(4) Uani 1 1 d .
H14 H 1.1138 0.7662 0.4390 0.032 Uiso 1 1 calc R
C15 C 1.08428(12) 0.79615(11) 0.51967(10) 0.0283(5) Uani 1 1 d .
H15 H 1.1240 0.8270 0.5265 0.034 Uiso 1 1 calc R
C16 C 1.03194(12) 0.78655(10) 0.56248(10) 0.0259(4) Uani 1 1 d .
H16 H 1.0371 0.8094 0.5983 0.031 Uiso 1 1 calc R
C17 C 0.97164(11) 0.74202(10) 0.55076(8) 0.0203(4) Uani 1 1 d .
C18 C 0.90827(11) 0.72384(10) 0.58647(8) 0.0207(4) Uani 1 1 d .
C19 C 0.89101(13) 0.74500(11) 0.64256(9) 0.0276(5) Uani 1 1 d .
H19 H 0.9232 0.7739 0.6640 0.033 Uiso 1 1 calc R
C20 C 0.82517(14) 0.72248(11) 0.66624(9) 0.0301(5) Uani 1 1 d .
H20 H 0.8134 0.7357 0.7039 0.036 Uiso 1 1 calc R
C21 C 0.77676(13) 0.68026(11) 0.63394(9) 0.0267(4) Uani 1 1 d .
H21 H 0.7323 0.6666 0.6500 0.032 Uiso 1 1 calc R
C22 C 0.79371(12) 0.65783(10) 0.57762(8) 0.0214(4) Uani 1 1 d .
H22 H 0.7610 0.6294 0.5564 0.026 Uiso 1 1 calc R
C23 C 0.86021(11) 0.67870(9) 0.55389(8) 0.0184(4) Uani 1 1 d .
C31 C 0.75476(10) 0.53643(9) 0.46732(7) 0.0148(3) Uani 1 1 d .
C32 C 0.77930(10) 0.48795(9) 0.51543(7) 0.0160(3) Uani 1 1 d .
C33 C 0.84350(11) 0.48790(10) 0.54757(8) 0.0198(4) Uani 1 1 d .
H33 H 0.8774 0.5259 0.5435 0.024 Uiso 1 1 calc R
C34 C 0.85573(12) 0.42938(10) 0.58617(8) 0.0242(4) Uani 1 1 d .
H34 H 0.8984 0.4285 0.6079 0.029 Uiso 1 1 calc R
C35 C 0.80501(13) 0.37246(10) 0.59256(8) 0.0263(4) Uani 1 1 d .
H35 H 0.8141 0.3344 0.6188 0.032 Uiso 1 1 calc R
C36 C 0.74113(12) 0.37152(10) 0.56054(8) 0.0242(4) Uani 1 1 d .
H36 H 0.7077 0.3331 0.5647 0.029 Uiso 1 1 calc R
C37 C 0.72822(11) 0.42952(10) 0.52197(8) 0.0179(4) Uani 1 1 d .
C38 C 0.66746(11) 0.44216(10) 0.48200(8) 0.0192(4) Uani 1 1 d .
C39 C 0.60211(12) 0.40453(11) 0.47482(9) 0.0269(4) Uani 1 1 d .
H39 H 0.5917 0.3626 0.4968 0.032 Uiso 1 1 calc R
C40 C 0.55254(12) 0.43047(12) 0.43441(10) 0.0291(5) Uani 1 1 d .
H40 H 0.5087 0.4054 0.4291 0.035 Uiso 1 1 calc R
C41 C 0.56750(11) 0.49346(11) 0.40167(9) 0.0250(4) Uani 1 1 d .
H41 H 0.5336 0.5099 0.3747 0.030 Uiso 1 1 calc R
C42 C 0.63267(10) 0.53225(10) 0.40880(8) 0.0191(4) Uani 1 1 d .
H42 H 0.6420 0.5750 0.3874 0.023 Uiso 1 1 calc R
C43 C 0.68358(10) 0.50595(9) 0.44848(7) 0.0152(3) Uani 1 1 d .
C51 C 0.79008(9) 0.61694(9) 0.37766(7) 0.0128(3) Uani 1 1 d .
C52 C 0.76530(9) 0.56962(9) 0.32729(7) 0.0133(3) Uani 1 1 d .
C53 C 0.77500(10) 0.49432(9) 0.31697(8) 0.0159(3) Uani 1 1 d .
H53 H 0.8018 0.4653 0.3425 0.019 Uiso 1 1 calc R
C54 C 0.74396(10) 0.46275(10) 0.26777(8) 0.0196(4) Uani 1 1 d .
H54 H 0.7496 0.4122 0.2608 0.023 Uiso 1 1 calc R
C55 C 0.70462(11) 0.50622(11) 0.22886(8) 0.0212(4) Uani 1 1 d .
H55 H 0.6853 0.4847 0.1957 0.025 Uiso 1 1 calc R
C56 C 0.69411(10) 0.58170(10) 0.23937(8) 0.0191(4) Uani 1 1 d .
H56 H 0.6673 0.6106 0.2138 0.023 Uiso 1 1 calc R
C57 C 0.72432(9) 0.61312(9) 0.28868(8) 0.0147(3) Uani 1 1 d .
C58 C 0.71453(9) 0.68750(9) 0.31373(7) 0.0137(3) Uani 1 1 d .
C59 C 0.67387(10) 0.74819(10) 0.29455(8) 0.0173(3) Uani 1 1 d .
H59 H 0.6525 0.7479 0.2581 0.021 Uiso 1 1 calc R
C60 C 0.66578(10) 0.80932(10) 0.33094(9) 0.0198(4) Uani 1 1 d .
H60 H 0.6385 0.8500 0.3188 0.024 Uiso 1 1 calc R
C61 C 0.69816(10) 0.81007(10) 0.38531(9) 0.0201(4) Uani 1 1 d .
H61 H 0.6915 0.8509 0.4094 0.024 Uiso 1 1 calc R
C62 C 0.74047(10) 0.75028(9) 0.40424(8) 0.0166(3) Uani 1 1 d .
H62 H 0.7623 0.7511 0.4405 0.020 Uiso 1 1 calc R
C63 C 0.74925(9) 0.68941(9) 0.36779(7) 0.0136(3) Uani 1 1 d .
C71 C 0.87840(9) 0.62921(9) 0.38539(7) 0.0136(3) Uani 1 1 d .
C72 C 0.91188(9) 0.68897(9) 0.34743(8) 0.0146(3) Uani 1 1 d .
C73 C 0.90216(10) 0.76545(9) 0.34698(8) 0.0177(3) Uani 1 1 d .
H73 H 0.8709 0.7880 0.3733 0.021 Uiso 1 1 calc R
C74 C 0.93999(10) 0.80816(10) 0.30649(9) 0.0214(4) Uani 1 1 d .
H74 H 0.9335 0.8594 0.3057 0.026 Uiso 1 1 calc R
C75 C 0.98729(11) 0.77493(10) 0.26738(8) 0.0205(4) Uani 1 1 d .
H75 H 1.0124 0.8042 0.2409 0.025 Uiso 1 1 calc R
C76 C 0.99751(10) 0.69806(10) 0.26747(8) 0.0188(4) Uani 1 1 d .
H76 H 1.0289 0.6758 0.2411 0.023 Uiso 1 1 calc R
C77 C 0.95988(10) 0.65537(9) 0.30760(8) 0.0150(3) Uani 1 1 d .
C78 C 0.96671(10) 0.57581(9) 0.32117(8) 0.0155(3) Uani 1 1 d .
C79 C 1.01210(10) 0.52123(10) 0.29799(9) 0.0201(4) Uani 1 1 d .
H79 H 1.0395 0.5307 0.2650 0.024 Uiso 1 1 calc R
C80 C 1.01558(11) 0.45229(10) 0.32530(9) 0.0219(4) Uani 1 1 d .
H80 H 1.0456 0.4154 0.3103 0.026 Uiso 1 1 calc R
C81 C 0.97481(10) 0.43798(10) 0.37457(9) 0.0202(4) Uani 1 1 d .
H81 H 0.9789 0.3922 0.3929 0.024 Uiso 1 1 calc R
C82 C 0.92751(10) 0.49189(9) 0.39699(8) 0.0178(3) Uani 1 1 d .
H82 H 0.8998 0.4821 0.4297 0.021 Uiso 1 1 calc R
C83 C 0.92285(9) 0.56047(9) 0.36926(8) 0.0148(3) Uani 1 1 d .
C99 C 0.63739(13) 0.51074(12) 0.63814(11) 0.0331(5) Uani 1 1 d .
H99A H 0.6208 0.5062 0.5985 0.040 Uiso 1 1 calc R
H99B H 0.6900 0.5158 0.6377 0.040 Uiso 1 1 calc R

loop_
_atom_site_aniso_label
_atom_site_aniso_U_11
_atom_site_aniso_U_22
_atom_site_aniso_U_33
_atom_site_aniso_U_23
_atom_site_aniso_U_13
_atom_site_aniso_U_12
Cl1 0.0273(3) 0.0287(3) 0.0568(4) -0.0117(3) -0.0040(3) 0.0053(2)
Cl2 0.0375(3) 0.0289(3) 0.0690(5) -0.0003(3) 0.0079(3) -0.0003(2)
C1 0.0174(8) 0.0098(7) 0.0166(8) 0.0008(6) -0.0023(7) 0.0008(6)
C2 0.0157(8) 0.0108(7) 0.0137(7) -0.0008(6) -0.0020(6) 0.0002(6)
C11 0.0189(9) 0.0120(7) 0.0177(8) 0.0003(6) -0.0043(7) 0.0018(6)
C12 0.0191(9) 0.0112(7) 0.0220(9) -0.0002(6) -0.0076(7) 0.0015(6)
C13 0.0185(9) 0.0208(9) 0.0265(10) -0.0029(7) -0.0053(8) -0.0006(7)
C14 0.0175(9) 0.0242(10) 0.0382(12) -0.0012(9) -0.0062(9) -0.0015(8)
C15 0.0230(10) 0.0197(9) 0.0421(13) -0.0020(9) -0.0144(9) -0.0033(8)
C16 0.0295(11) 0.0161(8) 0.0321(11) -0.0042(8) -0.0172(9) -0.0004(8)
C17 0.0251(9) 0.0119(8) 0.0240(9) 0.0003(7) -0.0113(8) 0.0018(7)
C18 0.0295(10) 0.0125(8) 0.0202(9) 0.0004(7) -0.0099(8) 0.0024(7)
C19 0.0441(13) 0.0199(9) 0.0189(9) -0.0030(7) -0.0113(9) 0.0013(9)
C20 0.0503(14) 0.0234(10) 0.0166(9) -0.0023(7) -0.0016(9) 0.0033(9)
C21 0.0402(12) 0.0205(9) 0.0193(9) 0.0006(7) 0.0035(9) 0.0007(8)
C22 0.0305(10) 0.0150(8) 0.0186(9) -0.0003(7) -0.0010(8) -0.0007(7)
C23 0.0272(10) 0.0119(7) 0.0160(8) -0.0003(6) -0.0050(8) 0.0023(7)
C31 0.0179(8) 0.0130(7) 0.0135(7) -0.0011(6) 0.0014(7) 0.0001(6)
C32 0.0231(9) 0.0124(7) 0.0125(7) -0.0010(6) 0.0008(7) -0.0003(7)
C33 0.0265(10) 0.0149(8) 0.0181(8) 0.0008(7) -0.0031(8) 0.0001(7)
C34 0.0361(11) 0.0178(8) 0.0188(9) 0.0005(7) -0.0064(9) 0.0039(8)
C35 0.0474(13) 0.0155(8) 0.0160(8) 0.0026(7) -0.0026(9) 0.0009(8)
C36 0.0381(12) 0.0149(8) 0.0196(9) 0.0020(7) 0.0033(9) -0.0031(8)
C37 0.0261(9) 0.0132(8) 0.0144(8) -0.0007(6) 0.0031(7) -0.0025(7)
C38 0.0244(9) 0.0148(8) 0.0183(8) -0.0018(6) 0.0031(7) -0.0026(7)
C39 0.0294(11) 0.0208(9) 0.0304(11) 0.0028(8) 0.0033(9) -0.0100(8)
C40 0.0208(10) 0.0299(11) 0.0365(12) -0.0005(9) -0.0008(9) -0.0118(8)
C41 0.0193(9) 0.0273(10) 0.0283(10) -0.0017(8) -0.0029(8) -0.0042(8)
C42 0.0196(9) 0.0171(8) 0.0206(9) -0.0006(7) 0.0018(8) -0.0019(7)
C43 0.0168(8) 0.0133(7) 0.0154(8) -0.0022(6) 0.0018(7) -0.0022(6)
C51 0.0135(7) 0.0110(7) 0.0139(7) 0.0001(6) -0.0014(6) 0.0001(6)
C52 0.0126(7) 0.0134(7) 0.0138(7) -0.0007(6) -0.0006(6) -0.0008(6)
C53 0.0159(8) 0.0125(7) 0.0194(8) -0.0016(6) -0.0020(7) 0.0006(6)
C54 0.0195(9) 0.0161(8) 0.0231(9) -0.0072(7) -0.0028(8) 0.0002(7)
C55 0.0207(9) 0.0237(9) 0.0193(9) -0.0076(7) -0.0047(8) 0.0003(7)
C56 0.0190(9) 0.0222(9) 0.0160(8) -0.0012(7) -0.0045(7) 0.0021(7)
C57 0.0138(8) 0.0138(7) 0.0165(8) 0.0006(6) -0.0001(7) -0.0005(6)
C58 0.0130(7) 0.0111(7) 0.0170(8) 0.0012(6) 0.0010(6) -0.0009(6)
C59 0.0160(8) 0.0145(7) 0.0215(9) 0.0045(7) -0.0027(7) 0.0000(6)
C60 0.0177(8) 0.0108(7) 0.0309(10) 0.0031(7) 0.0005(8) 0.0009(6)
C61 0.0196(9) 0.0119(8) 0.0287(10) -0.0035(7) 0.0019(8) -0.0007(7)
C62 0.0177(8) 0.0135(7) 0.0186(8) -0.0010(6) 0.0011(7) -0.0016(6)
C63 0.0130(7) 0.0112(7) 0.0166(8) 0.0015(6) 0.0011(7) -0.0009(6)
C71 0.0140(8) 0.0101(7) 0.0166(8) 0.0000(6) -0.0008(6) -0.0011(6)
C72 0.0135(8) 0.0129(7) 0.0174(8) 0.0005(6) -0.0036(7) -0.0032(6)
C73 0.0169(8) 0.0129(8) 0.0234(9) -0.0002(6) -0.0017(7) -0.0010(6)
C74 0.0199(9) 0.0148(8) 0.0296(10) 0.0037(7) -0.0030(8) -0.0038(7)
C75 0.0203(9) 0.0195(9) 0.0216(9) 0.0066(7) -0.0014(8) -0.0048(7)
C76 0.0175(9) 0.0210(9) 0.0179(8) 0.0007(7) 0.0004(7) -0.0016(7)
C77 0.0139(8) 0.0152(8) 0.0159(8) -0.0006(6) -0.0026(7) -0.0015(6)
C78 0.0145(8) 0.0146(7) 0.0175(8) -0.0020(6) -0.0026(7) -0.0007(6)
C79 0.0190(9) 0.0184(8) 0.0228(9) -0.0046(7) -0.0002(8) -0.0008(7)
C80 0.0185(9) 0.0154(8) 0.0319(10) -0.0071(7) -0.0026(8) 0.0025(7)
C81 0.0197(9) 0.0119(8) 0.0291(10) -0.0003(7) -0.0047(8) 0.0019(7)
C82 0.0176(8) 0.0135(7) 0.0222(9) 0.0013(6) -0.0035(7) -0.0014(6)
C83 0.0139(8) 0.0119(7) 0.0185(8) -0.0018(6) -0.0029(7) -0.0010(6)
C99 0.0284(11) 0.0326(11) 0.0383(12) -0.0068(10) 0.0031(10) 0.0031(9)

loop_
_atom_type_symbol
_atom_type_description
_atom_type_scat_dispersion_real
_atom_type_scat_dispersion_imag
_atom_type_scat_source
H H 0.0000 0.0000 'International Tables Vol C Tables 4.2.6.8 and 6.1.1.4'
Cl Cl 0.1484 0.1585 'International Tables Vol C Tables 4.2.6.8 and 6.1.1.4'
C C 0.0033 0.0016 'International Tables Vol C Tables 4.2.6.8 and 6.1.1.4'

loop_
_exptl_crystal_face_index_h
_exptl_crystal_face_index_k
_exptl_crystal_face_index_l
_exptl_crystal_face_perp_dist
-1.00 0.00 0.00 0.0690
1.00 0.00 0.00 0.0450
0.00 0.00 1.00 0.0500
0.00 0.00 -1.00 0.0450
0.00 -1.00 0.00 0.2430
0.00 1.00 0.00 0.2690

loop_
_geom_angle_atom_site_label_1
_geom_angle_atom_site_label_2
_geom_angle_atom_site_label_3
_geom_angle
_geom_angle_publ_flag
Cl2 C99 Cl1 111.09(13) y
C1 C2 C51 91.62(13) y
C1 C11 C12 126.98(17) y
C1 C11 C23 127.15(17) y
C1 C71 C51 85.04(12) y
C2 C1 C71 90.65(13) y
C2 C31 C32 127.67(17) y
C2 C31 C43 126.16(16) y
C2 C51 C71 84.50(12) y
C11 C1 C2 135.06(17) y
C11 C1 C71 133.40(16) y
C12 C13 C14 119.11(19) y
C12 C17 C18 108.57(16) y
C13 C12 C11 131.81(17) y
C13 C12 C17 119.67(17) y
C14 C15 C16 120.61(19) y
C15 C14 C13 120.8(2) y
C15 C16 C17 118.78(19) y
C16 C17 C12 120.88(19) y
C16 C17 C18 130.53(19) y
C17 C12 C11 108.52(17) y
C18 C23 C11 108.46(17) y
C19 C18 C17 130.34(18) y
C19 C18 C23 120.8(2) y
C19 C20 C21 120.32(19) y
C20 C19 C18 119.18(19) y
C20 C21 C22 121.2(2) y
C22 C23 C11 132.02(17) y
C22 C23 C18 119.42(17) y
C23 C11 C12 105.64(15) y
C23 C18 C17 108.80(17) y
C23 C22 C21 119.03(19) y
C31 C2 C1 136.66(16) y
C31 C2 C51 129.34(15) y
C32 C33 C34 118.49(18) y
C32 C37 C38 108.70(15) y
C33 C32 C31 131.09(17) y
C33 C32 C37 120.13(16) y
C35 C34 C33 120.96(19) y
C35 C36 C37 118.49(18) y
C36 C35 C34 121.15(18) y
C36 C37 C32 120.77(18) y
C36 C37 C38 130.50(17) y
C37 C32 C31 108.39(16) y
C38 C43 C31 108.83(16) y
C39 C38 C37 131.09(18) y
C39 C38 C43 120.69(18) y
C39 C40 C41 120.83(19) y
C40 C39 C38 118.96(18) y
C40 C41 C42 120.85(19) y
C42 C43 C31 131.24(16) y
C42 C43 C38 119.75(17) y
C43 C31 C32 105.69(14) y
C43 C38 C37 108.20(16) y
C43 C42 C41 118.89(17) y
C52 C51 C2 125.05(14) y
C52 C51 C63 102.63(13) y
C52 C51 C71 117.08(14) y
C52 C53 C54 119.09(17) y
C52 C57 C58 108.77(15) y
C53 C52 C51 130.06(16) y
C53 C52 C57 120.19(16) y
C53 C54 C55 120.70(17) y
C56 C55 C54 120.38(17) y
C56 C57 C52 120.61(16) y
C56 C57 C58 130.23(16) y
C57 C52 C51 109.70(14) y
C57 C56 C55 119.00(17) y
C58 C63 C51 109.65(14) y
C59 C58 C57 130.76(16) y
C59 C58 C63 120.46(16) y
C60 C59 C58 118.86(17) y
C60 C61 C62 120.89(17) y
C61 C60 C59 120.58(17) y
C62 C63 C51 129.85(16) y
C62 C63 C58 120.44(16) y
C63 C51 C2 114.69(14) y
C63 C51 C71 112.74(13) y
C63 C58 C57 108.55(14) y
C63 C62 C61 118.70(17) y
C72 C71 C1 129.29(14) y
C72 C71 C51 115.51(14) y
C72 C71 C83 102.47(14) y
C72 C73 C74 119.13(18) y
C72 C77 C78 109.31(15) y
C73 C72 C71 130.90(17) y
C73 C72 C77 120.01(16) y
C74 C75 C76 120.63(17) y
C75 C74 C73 120.72(17) y
C76 C77 C72 120.68(16) y
C76 C77 C78 129.68(17) y
C77 C72 C71 109.09(14) y
C77 C76 C75 118.82(18) y
C78 C83 C71 109.95(14) y
C79 C78 C77 130.84(17) y
C79 C78 C83 120.65(16) y
C80 C79 C78 118.66(18) y
C80 C81 C82 120.64(17) y
C81 C80 C79 120.86(17) y
C82 C83 C71 129.57(16) y
C82 C83 C78 120.34(16) y
C83 C71 C1 111.20(14) y
C83 C71 C51 113.00(13) y
C83 C78 C77 108.20(15) y
C83 C82 C81 118.71(18) y

loop_
_geom_bond_atom_site_label_1
_geom_bond_atom_site_label_2
_geom_bond_distance
_geom_bond_publ_flag
Cl1 C99 1.771(2) y
Cl2 C99 1.761(2) y
C1 C2 1.469(2) y
C1 C11 1.356(2) y
C1 C71 1.538(2) y
C2 C31 1.357(2) y
C2 C51 1.533(2) y
C11 C12 1.492(3) y
C11 C23 1.484(3) y
C12 C13 1.388(3) y
C12 C17 1.413(3) y
C13 C14 1.401(3) y
C14 C15 1.389(3) y
C15 C16 1.391(3) y
C16 C17 1.393(3) y
C17 C18 1.464(3) y
C18 C19 1.390(3) y
C18 C23 1.417(3) y
C19 C20 1.388(3) y
C20 C21 1.388(3) y
C21 C22 1.400(3) y
C22 C23 1.390(3) y
C31 C32 1.485(2) y
C31 C43 1.483(2) y
C32 C33 1.394(3) y
C32 C37 1.417(2) y
C33 C34 1.400(3) y
C34 C35 1.392(3) y
C35 C36 1.387(3) y
C36 C37 1.394(3) y
C37 C38 1.467(3) y
C38 C39 1.388(3) y
C38 C43 1.417(2) y
C39 C40 1.386(3) y
C40 C41 1.391(3) y
C41 C42 1.395(3) y
C42 C43 1.393(3) y
C51 C52 1.514(2) y
C51 C63 1.522(2) y
C51 C71 1.646(2) y
C52 C53 1.388(2) y
C52 C57 1.406(2) y
C53 C54 1.395(2) y
C54 C55 1.395(3) y
C55 C56 1.394(3) y
C56 C57 1.389(2) y
C57 C58 1.470(2) y
C58 C59 1.396(2) y
C58 C63 1.405(2) y
C59 C60 1.394(3) y
C60 C61 1.392(3) y
C61 C62 1.398(3) y
C62 C63 1.392(2) y
C71 C72 1.519(2) y
C71 C83 1.528(2) y
C72 C73 1.388(2) y
C72 C77 1.412(2) y
C73 C74 1.397(3) y
C74 C75 1.390(3) y
C75 C76 1.396(3) y
C76 C77 1.390(3) y
C77 C78 1.471(2) y
C78 C79 1.395(3) y
C78 C83 1.401(3) y
C79 C80 1.394(3) y
C80 C81 1.388(3) y
C81 C82 1.402(3) y
C82 C83 1.394(2) y
